data_9015344
loop_
_publ_author_name
'Hinrichsen, B.'
'Dinnebier, R. E.'
'Rajiv, P.'
'Hanfland, M.'
'Grzechnik, A.'
'Jansen, M.'

_publ_section_title
;
 Advances in data reduction of high-pressure X-ray powder diffraction data from
 two-dimensional detectors: a case study of schafarzikite (FeSb2O4)
 Note: P = 0.5 GPa
;
_journal_name_full 'Journal of Physics: Condensed Matter'
_journal_page_first S1021
_journal_page_last S1037
_journal_paper_doi 10.1088/0953-8984/18/25/S09
_journal_volume 18
_journal_year 2006
_chemical_formula_sum 'Fe O4 Sb2'
_chemical_name_mineral Schafarzikite
_space_group_IT_number 135
_symmetry_space_group_name_Hall '-P 4c 2ab'
_symmetry_space_group_name_H-M 'P 42/m b c'
_cell_angle_alpha 90
_cell_angle_beta 90
_cell_angle_gamma 90
_cell_length_a 8.5758
_cell_length_b 8.5758
_cell_length_c 5.8983
_cell_formula_units_Z 4
_cell_volume 433.787
_database_code_amcsd 0018888
_exptl_crystal_density_diffrn 5.564
_cod_original_formula_sum 'Fe Sb2 O4'
_cod_database_code 9015344

loop_
_space_group_symop_operation_xyz
x,y,z
1/2-y,1/2-x,1/2+z
1/2+y,1/2+x,1/2-z
y,-x,1/2-z
-y,x,1/2+z
1/2+x,1/2-y,z
1/2-x,1/2+y,-z
x,y,-z
-x,-y,z
1/2+y,1/2+x,1/2+z
1/2-y,1/2-x,1/2-z
-y,x,1/2-z
y,-x,1/2+z
1/2-x,1/2+y,z
1/2+x,1/2-y,-z
-x,-y,-z

loop_
_atom_site_label
_atom_site_fract_x
_atom_site_fract_y
_atom_site_fract_z
_atom_site_U_iso_or_equiv
Fe 0.00000 0.50000 0.25000 0.01800
Sb 0.17500 0.16400 0.00000 0.00400
O1 0.67600 0.17600 0.25000 0.09600
O2 0.09900 0.65100 0.00000 0.00100

loop_
_cod_related_entry_id
_cod_related_entry_database
_cod_related_entry_code
1 AMCSD 0018888
